data_7034747
loop_
_publ_author_name
'Balasanthiran, Vagulejan'
'Chisholm, Malcolm H.'
'Durr, Christopher B.'

_publ_section_title
;
 Bismuth-lithium bonding in the ion pairs: LiBiL2, where L = a porphyrin
 or a salen ligand.
;
_journal_issue 17
_journal_name_full 'Dalton transactions (Cambridge, England : 2003)'
_journal_page_first 8205
_journal_page_last 8213
_journal_paper_doi 10.1039/c5dt00256g
_journal_volume 44
_journal_year 2015
_chemical_absolute_configuration unk
_chemical_formula_sum 'C51 H70 Li2 N2 O4'
_chemical_formula_weight 788.97
_chemical_name_systematic
;
 ?
;
_chemical_properties_physical 'Air-sensitive, Moisture-sensitive'
_space_group_IT_number 4
_symmetry_cell_setting monoclinic
_symmetry_Int_Tables_number 4
_symmetry_space_group_name_Hall 'P 2yb'
_symmetry_space_group_name_H-M 'P 1 21 1'
_atom_sites_solution_hydrogens geom
_audit_conform_dict_location ftp://ftp.iucr.org/pub/cif_core.dic
_audit_conform_dict_name cif_core.dic
_audit_conform_dict_version 2.4.3
_audit_creation_date 2014-12-29T13:29:45-00:00
_audit_creation_method 'WinGX routine CIF_UPDATE'
_audit_update_record
;
2015-01-16 deposited with the CCDC.
2015-03-19 downloaded from the CCDC.
;
_cell_angle_alpha 90
_cell_angle_beta 92.7000(10)
_cell_angle_gamma 90
_cell_formula_units_Z 4
_cell_length_a 15.1780(2)
_cell_length_b 12.9818(2)
_cell_length_c 25.0542(5)
_cell_measurement_reflns_used 9079
_cell_measurement_temperature 150(2)
_cell_measurement_theta_max 25.03
_cell_measurement_theta_min 1
_cell_measurement_wavelength 0.71073
_cell_volume 4931.14(14)
_computing_cell_refinement 'HKL Scalepack (Otwinowski & Minor 1997)'
_computing_data_collection 'Collect (Bruker AXS BV, 1997-2004)'
_computing_data_reduction 'HKL Denzo and Scalepack (Otwinowski & Minor 1997)'
_computing_molecular_graphics 'Ortep for Windows (Farrugia, 2012)'
_computing_publication_material 'WinGX publication routines (Farrugia, 2012)'
_computing_structure_refinement 'SHELXL-2014 (Sheldrick, 2014)'
_diffrn_ambient_temperature 150(2)
_diffrn_detector 'CCD plate'
_diffrn_detector_area_resol_mean 9
_diffrn_measured_fraction_theta_full 0.999
_diffrn_measured_fraction_theta_max 0.997
_diffrn_measurement_device '95mm CCD camera on \k-goniostat'
_diffrn_measurement_device_type KappaCCD
_diffrn_measurement_method 'CCD rotation images, thick slices'
_diffrn_orient_matrix_UB_11 -0.049398
_diffrn_orient_matrix_UB_12 -0.050998
_diffrn_orient_matrix_UB_13 -0.000283
_diffrn_orient_matrix_UB_21 0.038269
_diffrn_orient_matrix_UB_22 -0.052052
_diffrn_orient_matrix_UB_23 -0.017057
_diffrn_orient_matrix_UB_31 0.021114
_diffrn_orient_matrix_UB_32 -0.024971
_diffrn_orient_matrix_UB_33 0.036133
_diffrn_radiation_monochromator 'horizonally mounted graphite crystal'
_diffrn_radiation_probe x-ray
_diffrn_radiation_type MoK\a
_diffrn_radiation_wavelength 0.71073
_diffrn_reflns_av_R_equivalents 0.048
_diffrn_reflns_Laue_measured_fraction_full 0.999
_diffrn_reflns_Laue_measured_fraction_max 0.997
_diffrn_reflns_number 51344
_diffrn_reflns_point_group_measured_fraction_full 0.991
_diffrn_reflns_point_group_measured_fraction_max 0.989
_diffrn_reflns_theta_full 25
_diffrn_reflns_theta_max 25.02
_diffrn_reflns_theta_min 1.343
_diffrn_source 'Enraf Nonius FR590'
_exptl_absorpt_coefficient_mu 0.065
_exptl_absorpt_correction_T_max 0.985
_exptl_absorpt_correction_T_min 0.842
_exptl_absorpt_correction_type multi-scan
_exptl_absorpt_process_details 'HKL Scalepack (Otwinowski & Minor, 1997)'
_exptl_crystal_colour yellow
_exptl_crystal_density_diffrn 1.063
_exptl_crystal_density_method 'not measured'
_exptl_crystal_description block
_exptl_crystal_F_000 1712
_exptl_crystal_size_max 0.35
_exptl_crystal_size_mid 0.31
_exptl_crystal_size_min 0.23
_refine_diff_density_max 0.552
_refine_diff_density_min -0.335
_refine_diff_density_rms 0.091
_refine_ls_abs_structure_details
;
 Flack x determined using 4666 quotients [(I+)-(I-)]/[(I+)+(I-)]
 (Parsons, Flack and Wagner, Acta Cryst. B69 (2013) 249-259).
;
_refine_ls_abs_structure_Flack -0.1(4)
_refine_ls_extinction_method none
_refine_ls_goodness_of_fit_ref 1.039
_refine_ls_hydrogen_treatment constr
_refine_ls_matrix_type full
_refine_ls_number_constraints 0
_refine_ls_number_parameters 1189
_refine_ls_number_reflns 17225
_refine_ls_number_restraints 371
_refine_ls_restrained_S_all 1.05
_refine_ls_R_factor_all 0.1153
_refine_ls_R_factor_gt 0.0807
_refine_ls_shift/su_max 0
_refine_ls_shift/su_mean 0
_refine_ls_structure_factor_coef Fsqd
_refine_ls_weighting_details 'w=1/[\s^2^(Fo^2^)+(0.1370P)^2^+2.5895P] where P=(Fo^2^+2Fc^2^)/3'
_refine_ls_weighting_scheme calc
_refine_ls_wR_factor_gt 0.2179
_refine_ls_wR_factor_ref 0.2449
_reflns_number_gt 12007
_reflns_number_total 17225
_reflns_threshold_expression 'I > 2\s(I)'
_cod_data_source_file c5dt00256g2.cif
_cod_data_source_block CBD089
_cod_depositor_comments 'Adding full bibliography for 7034745--7034747.cif.'
_cod_original_sg_symbol_H-M 'P 21'
_cod_database_code 7034747

loop_
_symmetry_equiv_pos_as_xyz
'x, y, z'
'-x, y+1/2, -z'

loop_
_atom_site_label
_atom_site_type_symbol
_atom_site_fract_x
_atom_site_fract_y
_atom_site_fract_z
_atom_site_U_iso_or_equiv
_atom_site_adp_type
_atom_site_occupancy
_atom_site_calc_flag
_atom_site_disorder_assembly
_atom_site_disorder_group
C1C C 0.4012(6) 0.6568(6) 0.2137(3) 0.141(4) Uani 1 d A 1
H1C H 0.3652 0.6667 0.2433 0.169 Uiso 1 calc A 1
C2C C 0.3633(4) 0.6275(5) 0.1644(4) 0.125(4) Uani 1 d A 1
H2C H 0.3014 0.6174 0.1603 0.15 Uiso 1 calc A 1
C3C C 0.4161(5) 0.6131(5) 0.1212(3) 0.093(3) Uani 1 d A 1
H3C H 0.3902 0.5931 0.0875 0.112 Uiso 1 calc A 1
C4C C 0.5067(5) 0.6280(5) 0.1272(3) 0.105(3) Uani 1 d A 1
C5C C 0.5446(4) 0.6573(5) 0.1764(4) 0.125(4) Uani 1 d A 1
H5C H 0.6065 0.6674 0.1806 0.15 Uiso 1 calc A 1
C6C C 0.4918(6) 0.6717(5) 0.2197(3) 0.139(4) Uani 1 d A 1
H6C H 0.5177 0.6917 0.2534 0.167 Uiso 1 calc A 1
C7C C 0.5597(9) 0.6130(10) 0.0870(6) 0.129(4) Uani 1 d A 1
H7C1 H 0.5371 0.556 0.0647 0.194 Uiso 1 calc A 1
H7C2 H 0.6191 0.5963 0.1013 0.194 Uiso 1 calc A 1
H7C3 H 0.5618 0.6758 0.0654 0.194 Uiso 1 calc A 1
C1D C 0.9264(7) 0.6790(6) 0.7075(3) 0.165(5) Uani 1 d B 2
H1D H 0.8932 0.7027 0.7362 0.198 Uiso 1 calc B 2
C2D C 0.8841(5) 0.6311(6) 0.6638(4) 0.144(4) Uani 1 d B 2
H2D H 0.8219 0.622 0.6627 0.173 Uiso 1 calc B 2
C3D C 0.9327(6) 0.5964(5) 0.6217(3) 0.096(3) Uani 1 d B 2
H3D H 0.9037 0.5637 0.5918 0.115 Uiso 1 calc B 2
C4D C 1.0236(6) 0.6097(6) 0.6233(3) 0.121(4) Uani 1 d B 2
C5D C 1.0660(5) 0.6576(6) 0.6670(4) 0.137(4) Uani 1 d B 2
H5D H 1.1282 0.6667 0.668 0.165 Uiso 1 calc B 2
C6D C 1.0174(8) 0.6923(6) 0.7091(3) 0.146(5) Uani 1 d B 2
H6D H 1.0464 0.7251 0.7389 0.176 Uiso 1 calc B 2
C7D C 1.0661(12) 0.5771(12) 0.5822(6) 0.172(6) Uani 1 d B 2
H7D1 H 1.0638 0.6299 0.5542 0.258 Uiso 1 calc B 2
H7D2 H 1.0386 0.5137 0.5683 0.258 Uiso 1 calc B 2
H7D3 H 1.1277 0.5633 0.5934 0.258 Uiso 1 calc B 2
O8A O 0.1767(3) 0.7865(4) 0.0139(2) 0.0655(13) Uani 0.60(4) d C 3
C1A C 0.257(2) 0.7839(18) 0.0441(15) 0.110(12) Uani 0.60(4) d C 3
H1A1 H 0.3064 0.7706 0.0206 0.133 Uiso 0.60(4) calc C 3
H1A2 H 0.256 0.7286 0.0713 0.133 Uiso 0.60(4) calc C 3
C2A C 0.267(2) 0.8820(18) 0.0693(12) 0.109(8) Uani 0.60(4) d C 3
H2A1 H 0.3304 0.9003 0.0749 0.131 Uiso 0.60(4) calc C 3
H2A2 H 0.239 0.8833 0.1041 0.131 Uiso 0.60(4) calc C 3
C3A C 0.223(2) 0.9499(14) 0.0316(11) 0.121(10) Uani 0.60(4) d C 3
H3A1 H 0.2663 0.9786 0.007 0.145 Uiso 0.60(4) calc C 3
H3A2 H 0.1961 1.0078 0.0505 0.145 Uiso 0.60(4) calc C 3
C4A C 0.1552(18) 0.8909(12) 0.0013(13) 0.084(8) Uani 0.60(4) d C 3
H4A1 H 0.0956 0.9087 0.0128 0.1 Uiso 0.60(4) calc C 3
H4A2 H 0.1578 0.9038 -0.0376 0.1 Uiso 0.60(4) calc C 3
O8B O 0.1767(3) 0.7865(4) 0.0139(2) 0.0655(13) Uani 0.40(4) d C 4
C1B C 0.239(2) 0.765(2) 0.0559(15) 0.063(7) Uani 0.40(4) d C 4
H1B1 H 0.2773 0.7074 0.0453 0.075 Uiso 0.40(4) calc C 4
H1B2 H 0.2076 0.7425 0.0878 0.075 Uiso 0.40(4) calc C 4
C2B C 0.291(3) 0.852(3) 0.0687(16) 0.103(13) Uani 0.40(4) d C 4
H2B1 H 0.3544 0.8347 0.0701 0.124 Uiso 0.40(4) calc C 4
H2B2 H 0.2755 0.8815 0.1035 0.124 Uiso 0.40(4) calc C 4
C3B C 0.270(3) 0.924(3) 0.0256(15) 0.104(12) Uani 0.40(4) d C 4
H3B1 H 0.313 0.9183 -0.0025 0.125 Uiso 0.40(4) calc C 4
H3B2 H 0.27 0.9956 0.0391 0.125 Uiso 0.40(4) calc C 4
C4B C 0.182(2) 0.8962(14) 0.0043(13) 0.058(7) Uani 0.40(4) d C 4
H4B1 H 0.1357 0.9336 0.0231 0.07 Uiso 0.40(4) calc C 4
H4B2 H 0.1751 0.9116 -0.0344 0.07 Uiso 0.40(4) calc C 4
O7A O 0.0999(3) 0.4818(4) -0.1484(2) 0.0717(14) Uani 0.66(4) d D 5
C5A C 0.0341(15) 0.512(2) -0.1878(12) 0.104(7) Uani 0.66(4) d D 5
H5A1 H 0.0587 0.5151 -0.2237 0.125 Uiso 0.66(4) calc D 5
H5A2 H 0.0099 0.581 -0.1793 0.125 Uiso 0.66(4) calc D 5
C6A C -0.035(2) 0.432(2) -0.1856(18) 0.187(15) Uani 0.66(4) d D 5
H6A1 H -0.0929 0.4649 -0.1818 0.224 Uiso 0.66(4) calc D 5
H6A2 H -0.0369 0.392 -0.2192 0.224 Uiso 0.66(4) calc D 5
C7A C -0.0155(15) 0.365(2) -0.1412(16) 0.145(9) Uani 0.66(4) d D 5
H7A1 H -0.0619 0.3707 -0.1149 0.174 Uiso 0.66(4) calc D 5
H7A2 H -0.0125 0.2927 -0.1534 0.174 Uiso 0.66(4) calc D 5
C8A C 0.0665(18) 0.397(2) -0.1183(15) 0.146(14) Uani 0.66(4) d D 5
H8A1 H 0.1088 0.3386 -0.1184 0.175 Uiso 0.66(4) calc D 5
H8A2 H 0.0597 0.4179 -0.0808 0.175 Uiso 0.66(4) calc D 5
O7B O 0.0999(3) 0.4818(4) -0.1484(2) 0.0717(14) Uani 0.34(4) d D 6
C5B C 0.0151(18) 0.508(4) -0.175(2) 0.081(11) Uani 0.34(4) d D 6
H5B1 H 0.0053 0.5835 -0.1739 0.097 Uiso 0.34(4) calc D 6
H5B2 H 0.0124 0.4846 -0.2122 0.097 Uiso 0.34(4) calc D 6
C6B C -0.0506(17) 0.455(3) -0.144(2) 0.106(14) Uani 0.34(4) d D 6
H6B1 H -0.0962 0.4235 -0.1686 0.128 Uiso 0.34(4) calc D 6
H6B2 H -0.0797 0.5038 -0.1203 0.128 Uiso 0.34(4) calc D 6
C7B C -0.004(3) 0.374(4) -0.112(3) 0.14(2) Uani 0.34(4) d D 6
H7B1 H -0.0174 0.3807 -0.0742 0.164 Uiso 0.34(4) calc D 6
H7B2 H -0.0229 0.305 -0.125 0.164 Uiso 0.34(4) calc D 6
C8B C 0.086(2) 0.388(2) -0.1190(17) 0.079(9) Uani 0.34(4) d D 6
H8B1 H 0.1098 0.3291 -0.1386 0.095 Uiso 0.34(4) calc D 6
H8B2 H 0.1178 0.3925 -0.0836 0.095 Uiso 0.34(4) calc D 6
O3A O 0.5428(4) 0.4994(4) 0.3919(2) 0.0771(15) Uani 0.40(3) d E 7
C9A C 0.560(3) 0.496(3) 0.3353(8) 0.138(12) Uani 0.40(3) d E 7
H9A1 H 0.6156 0.4596 0.3278 0.166 Uiso 0.40(3) calc E 7
H9A2 H 0.5589 0.5648 0.3182 0.166 Uiso 0.40(3) calc E 7
C10A C 0.474(3) 0.429(3) 0.3208(15) 0.138(15) Uani 0.40(3) d E 7
H10A H 0.4187 0.4649 0.3296 0.166 Uiso 0.40(3) calc E 7
H10B H 0.47 0.4067 0.2829 0.166 Uiso 0.40(3) calc E 7
C11A C 0.494(3) 0.346(2) 0.3565(14) 0.118(11) Uani 0.40(3) d E 7
H11A H 0.5218 0.2883 0.3374 0.142 Uiso 0.40(3) calc E 7
H11B H 0.4405 0.3202 0.3729 0.142 Uiso 0.40(3) calc E 7
C12A C 0.5590(16) 0.3906(13) 0.3990(9) 0.071(7) Uani 0.40(3) d E 7
H12A H 0.5452 0.3674 0.4353 0.085 Uiso 0.40(3) calc E 7
H12B H 0.6208 0.3724 0.392 0.085 Uiso 0.40(3) calc E 7
O3B O 0.5428(4) 0.4994(4) 0.3919(2) 0.0771(15) Uani 0.60(3) d E 8
C9B C 0.5009(13) 0.5198(11) 0.3419(6) 0.078(5) Uani 0.60(3) d E 8
H9B1 H 0.5344 0.5712 0.3218 0.094 Uiso 0.60(3) calc E 8
H9B2 H 0.4403 0.5459 0.3459 0.094 Uiso 0.60(3) calc E 8
C10B C 0.4994(19) 0.4122(16) 0.3125(9) 0.102(7) Uani 0.60(3) d E 8
H10C H 0.4394 0.3822 0.3111 0.123 Uiso 0.60(3) calc E 8
H10D H 0.5195 0.4188 0.2757 0.123 Uiso 0.60(3) calc E 8
C11B C 0.558(2) 0.3519(16) 0.3439(8) 0.124(8) Uani 0.60(3) d E 8
H11C H 0.6185 0.3578 0.3314 0.149 Uiso 0.60(3) calc E 8
H11D H 0.5398 0.2786 0.3426 0.149 Uiso 0.60(3) calc E 8
C12B C 0.553(3) 0.3941(13) 0.3997(9) 0.141(12) Uani 0.60(3) d E 8
H12C H 0.5017 0.365 0.4177 0.17 Uiso 0.60(3) calc E 8
H12D H 0.6073 0.3787 0.4214 0.17 Uiso 0.60(3) calc E 8
O4A O 0.7706(4) 0.8053(4) 0.4923(2) 0.0906(18) Uani 0.475(16) d F 9
C13A C 0.787(6) 0.780(6) 0.5479(8) 0.096(3) Uani 0.475(16) d F 9
H13A H 0.8434 0.811 0.5616 0.115 Uiso 0.475(16) calc F 9
H13B H 0.7898 0.7049 0.5531 0.115 Uiso 0.475(16) calc F 9
C14A C 0.711(2) 0.8253(18) 0.5760(9) 0.117(5) Uani 0.475(16) d F 9
H14A H 0.723 0.8329 0.615 0.141 Uiso 0.475(16) calc F 9
H14B H 0.6549 0.7889 0.5682 0.141 Uiso 0.475(16) calc F 9
C15A C 0.721(2) 0.9359(18) 0.5420(11) 0.133(7) Uani 0.475(16) d F 9
H15A H 0.6665 0.9778 0.5447 0.16 Uiso 0.475(16) calc F 9
H15B H 0.7714 0.9764 0.5568 0.16 Uiso 0.475(16) calc F 9
C16A C 0.732(3) 0.913(2) 0.4937(10) 0.120(9) Uani 0.475(16) d F 9
H16A H 0.7725 0.9624 0.4778 0.144 Uiso 0.475(16) calc F 9
H16B H 0.6749 0.9146 0.4729 0.144 Uiso 0.475(16) calc F 9
O4B O 0.7706(4) 0.8053(4) 0.4923(2) 0.0906(18) Uani 0.525(16) d F 10
C13B C 0.788(6) 0.779(5) 0.5467(7) 0.096(3) Uani 0.525(16) d F 10
H13C H 0.8514 0.7618 0.5532 0.115 Uiso 0.525(16) calc F 10
H13D H 0.752 0.7199 0.557 0.115 Uiso 0.525(16) calc F 10
C14B C 0.7655(18) 0.8717(19) 0.5773(8) 0.117(5) Uani 0.525(16) d F 10
H14C H 0.8127 0.9245 0.5782 0.141 Uiso 0.525(16) calc F 10
H14D H 0.7484 0.8554 0.614 0.141 Uiso 0.525(16) calc F 10
C15B C 0.6787(18) 0.904(2) 0.5362(10) 0.133(7) Uani 0.525(16) d F 10
H15C H 0.6271 0.8604 0.544 0.16 Uiso 0.525(16) calc F 10
H15D H 0.6628 0.9767 0.5414 0.16 Uiso 0.525(16) calc F 10
C16B C 0.700(2) 0.889(2) 0.4904(9) 0.120(9) Uani 0.525(16) d F 10
H16C H 0.723 0.9537 0.4753 0.144 Uiso 0.525(16) calc F 10
H16D H 0.6478 0.867 0.4679 0.144 Uiso 0.525(16) calc F 10
C40 C 0.2474(3) 0.5037(4) -0.00590(19) 0.0286(11) Uani 1 d . .
C41 C 0.3308(3) 0.4560(4) -0.0104(2) 0.0308(12) Uani 1 d . .
C42 C 0.3635(3) 0.3914(4) 0.0302(2) 0.0349(13) Uani 1 d . .
H42 H 0.4179 0.3574 0.0252 0.042 Uiso 1 calc . .
C43 C 0.3219(3) 0.3732(4) 0.0776(2) 0.0323(12) Uani 1 d . .
C44 C 0.2424(3) 0.4231(4) 0.0829(2) 0.0295(11) Uani 1 d . .
H44 H 0.2133 0.4153 0.1155 0.035 Uiso 1 calc . .
C45 C 0.2026(3) 0.4846(4) 0.04252(19) 0.0281(11) Uani 1 d . .
C46 C 0.1145(3) 0.5227(4) 0.0520(2) 0.0309(12) Uani 1 d . .
H46 H 0.0884 0.5006 0.0838 0.037 Uiso 1 calc . .
C47 C -0.0172(3) 0.6136(4) 0.0329(2) 0.0296(11) Uani 1 d . .
C48 C -0.0642(3) 0.5811(4) 0.0768(2) 0.0338(12) Uani 1 d . .
H48 H -0.0378 0.5339 0.1017 0.041 Uiso 1 calc . .
C49 C -0.1486(4) 0.6173(4) 0.0841(2) 0.0390(13) Uani 1 d . .
H49 H -0.1799 0.5951 0.1139 0.047 Uiso 1 calc . .
C50 C -0.1874(4) 0.6862(5) 0.0476(2) 0.0411(14) Uani 1 d . .
H50 H -0.2454 0.7107 0.0526 0.049 Uiso 1 calc . .
C51 C -0.1423(3) 0.7196(4) 0.0040(2) 0.0340(12) Uani 1 d . .
H51 H -0.1693 0.7675 -0.0203 0.041 Uiso 1 calc . .
C52 C -0.0569(3) 0.6829(4) -0.0044(2) 0.0298(11) Uani 1 d . .
C53 C -0.0399(3) 0.7533(4) -0.0897(2) 0.0305(12) Uani 1 d . .
H53 H -0.1025 0.7527 -0.0938 0.037 Uiso 1 calc . .
C54 C 0.0084(3) 0.7982(4) -0.13266(19) 0.0275(11) Uani 1 d . .
C55 C 0.1004(3) 0.7830(4) -0.13821(19) 0.0300(11) Uani 1 d . .
C56 C 0.1425(3) 0.8452(5) -0.1765(2) 0.0372(13) Uani 1 d . .
C57 C 0.0920(4) 0.9145(5) -0.2072(2) 0.0395(13) Uani 1 d . .
H57 H 0.1212 0.9575 -0.2314 0.047 Uiso 1 calc . .
C58 C -0.0008(3) 0.9246(4) -0.2045(2) 0.0357(12) Uani 1 d . .
C59 C -0.0390(3) 0.8645(4) -0.16781(19) 0.0330(12) Uani 1 d . .
H59 H -0.1013 0.8675 -0.1658 0.04 Uiso 1 calc . .
C61 C 0.3627(3) 0.2998(5) 0.1196(2) 0.0417(14) Uani 1 d . .
C62 C 0.3572(5) 0.1902(5) 0.0970(3) 0.067(2) Uani 1 d . .
H62A H 0.2953 0.1691 0.0928 0.101 Uiso 1 calc . .
H62B H 0.389 0.1429 0.1216 0.101 Uiso 1 calc . .
H62C H 0.384 0.1884 0.0622 0.101 Uiso 1 calc . .
C63 C 0.4595(4) 0.3259(6) 0.1321(3) 0.0571(18) Uani 1 d . .
H63A H 0.4915 0.3244 0.099 0.086 Uiso 1 calc . .
H63B H 0.4852 0.2753 0.1573 0.086 Uiso 1 calc . .
H63C H 0.4639 0.3948 0.1479 0.086 Uiso 1 calc . .
C64 C 0.3149(4) 0.3034(7) 0.1720(3) 0.066(2) Uani 1 d . .
H64A H 0.3151 0.3742 0.1856 0.099 Uiso 1 calc . .
H64B H 0.345 0.2582 0.1983 0.099 Uiso 1 calc . .
H64C H 0.2538 0.2802 0.1656 0.099 Uiso 1 calc . .
C65 C 0.3848(3) 0.4761(5) -0.0604(2) 0.0405(14) Uani 1 d . .
C66 C 0.4779(4) 0.4273(7) -0.0555(3) 0.0599(19) Uani 1 d . .
H66A H 0.4725 0.3522 -0.0533 0.09 Uiso 1 calc . .
H66B H 0.5094 0.4531 -0.0232 0.09 Uiso 1 calc . .
H66C H 0.5108 0.4456 -0.0869 0.09 Uiso 1 calc . .
C67 C 0.3369(4) 0.4294(6) -0.1098(2) 0.0513(16) Uani 1 d . .
H67A H 0.3353 0.3543 -0.1063 0.077 Uiso 1 calc . .
H67B H 0.3682 0.4479 -0.1418 0.077 Uiso 1 calc . .
H67C H 0.2765 0.4562 -0.113 0.077 Uiso 1 calc . .
C68 C 0.3987(4) 0.5914(6) -0.0678(3) 0.0553(18) Uani 1 d . .
H68A H 0.4284 0.6036 -0.1011 0.083 Uiso 1 calc . .
H68B H 0.4352 0.6183 -0.0376 0.083 Uiso 1 calc . .
H68C H 0.3415 0.6265 -0.0694 0.083 Uiso 1 calc . .
C69 C -0.0509(4) 1.0021(5) -0.2405(2) 0.0468(15) Uani 1 d . .
C70 C -0.1467(6) 0.9992(11) -0.2348(5) 0.140(6) Uani 1 d . .
H70A H -0.1764 1.0323 -0.2659 0.21 Uiso 1 calc . .
H70B H -0.1614 1.0359 -0.2023 0.21 Uiso 1 calc . .
H70C H -0.1662 0.9274 -0.2326 0.21 Uiso 1 calc . .
C71 C -0.0185(9) 1.1100(8) -0.2261(6) 0.139(5) Uani 1 d . .
H71A H -0.0623 1.1608 -0.2389 0.209 Uiso 1 calc . .
H71B H 0.0375 1.123 -0.2429 0.209 Uiso 1 calc . .
H71C H -0.0096 1.1157 -0.1872 0.209 Uiso 1 calc . .
C72 C -0.0332(8) 0.9812(10) -0.2977(3) 0.132(5) Uani 1 d . .
H72A H -0.0593 0.9149 -0.3084 0.197 Uiso 1 calc . .
H72B H 0.0306 0.9791 -0.302 0.197 Uiso 1 calc . .
H72C H -0.0593 1.0361 -0.3202 0.197 Uiso 1 calc . .
C73 C 0.2436(4) 0.8392(6) -0.1817(3) 0.0515(17) Uani 1 d . .
C74 C 0.2904(4) 0.8618(6) -0.1282(3) 0.0619(19) Uani 1 d . .
H74A H 0.2739 0.9307 -0.1162 0.093 Uiso 1 calc . .
H74B H 0.3543 0.8589 -0.132 0.093 Uiso 1 calc . .
H74C H 0.2733 0.8105 -0.102 0.093 Uiso 1 calc . .
C75 C 0.2679(4) 0.7318(7) -0.2022(3) 0.064(2) Uani 1 d . .
H75A H 0.3316 0.7285 -0.2067 0.096 Uiso 1 calc . .
H75B H 0.2364 0.719 -0.2366 0.096 Uiso 1 calc . .
H75C H 0.2512 0.6796 -0.1763 0.096 Uiso 1 calc . .
C76 C 0.2761(4) 0.9187(8) -0.2218(4) 0.090(3) Uani 1 d . .
H76A H 0.2561 0.9875 -0.2119 0.135 Uiso 1 calc . .
H76B H 0.2523 0.9017 -0.2578 0.135 Uiso 1 calc . .
H76C H 0.3407 0.9175 -0.2213 0.135 Uiso 1 calc . .
Li3 Li 0.1268(6) 0.6777(8) -0.0336(4) 0.042(2) Uani 1 d . .
Li4 Li 0.1731(7) 0.5792(8) -0.1115(4) 0.054(3) Uani 1 d . .
N3 N 0.0698(3) 0.5828(3) 0.02156(17) 0.0317(10) Uani 1 d . .
N4 N -0.0054(3) 0.7145(3) -0.04675(17) 0.0290(9) Uani 1 d . .
O5 O 0.2117(2) 0.5614(3) -0.04345(14) 0.0364(9) Uani 1 d . .
O6 O 0.1444(2) 0.7155(3) -0.10913(14) 0.0358(9) Uani 1 d . .
C1 C 0.7528(3) 0.5046(4) 0.4946(2) 0.0314(11) Uani 1 d . .
C2 C 0.8311(3) 0.4454(4) 0.4884(2) 0.0343(12) Uani 1 d . .
C3 C 0.8591(3) 0.3773(4) 0.5288(2) 0.0378(13) Uani 1 d . .
H3 H 0.9088 0.335 0.5229 0.045 Uiso 1 calc . .
C4 C 0.8184(3) 0.3674(4) 0.5775(2) 0.0361(13) Uani 1 d . .
C5 C 0.7449(3) 0.4267(4) 0.5840(2) 0.0331(12) Uani 1 d . .
H5 H 0.7175 0.4245 0.6173 0.04 Uiso 1 calc . .
C6 C 0.7086(3) 0.4904(4) 0.5436(2) 0.0299(11) Uani 1 d . .
C7 C 0.4858(3) 0.6101(4) 0.5303(2) 0.0328(12) Uani 1 d . .
C8 C 0.4403(4) 0.5777(5) 0.5752(2) 0.0412(14) Uani 1 d . .
H8 H 0.4677 0.5311 0.6 0.049 Uiso 1 calc . .
C9 C 0.3560(4) 0.6135(5) 0.5833(2) 0.0462(15) Uani 1 d . .
H9 H 0.3252 0.5904 0.6132 0.055 Uiso 1 calc . .
C10 C 0.3167(4) 0.6831(5) 0.5476(2) 0.0467(15) Uani 1 d . .
H10 H 0.2591 0.7078 0.5535 0.056 Uiso 1 calc . .
C11 C 0.3607(4) 0.7174(4) 0.5032(2) 0.0410(14) Uani 1 d . .
H11 H 0.3332 0.7654 0.4792 0.049 Uiso 1 calc . .
C12 C 0.4457(3) 0.6805(4) 0.4944(2) 0.0318(12) Uani 1 d . .
C13 C 0.4678(3) 0.7724(4) 0.4149(2) 0.0326(12) Uani 1 d . .
H13 H 0.4108 0.8006 0.4192 0.039 Uiso 1 calc . .
C14 C 0.5149(3) 0.8070(4) 0.3693(2) 0.0295(11) Uani 1 d . .
C15 C 0.4683(3) 0.8740(4) 0.3343(2) 0.0328(12) Uani 1 d . .
H15 H 0.4082 0.8879 0.3405 0.039 Uiso 1 calc . .
C16 C 0.5049(3) 0.9204(4) 0.2915(2) 0.0345(12) Uani 1 d . .
C17 C 0.5920(4) 0.8940(5) 0.2830(2) 0.0408(14) Uani 1 d . .
H17 H 0.6188 0.9244 0.2533 0.049 Uiso 1 calc . .
C18 C 0.6426(4) 0.8265(4) 0.3147(2) 0.0384(13) Uani 1 d . .
C19 C 0.6048(3) 0.7818(4) 0.36040(19) 0.0294(11) Uani 1 d . .
C21 C 0.8545(4) 0.2898(5) 0.6191(3) 0.0529(17) Uani 1 d . .
C22 C 0.8388(6) 0.1795(6) 0.5952(4) 0.088(3) Uani 1 d . .
H22A H 0.8697 0.1731 0.5619 0.131 Uiso 1 calc . .
H22B H 0.7754 0.1687 0.5879 0.131 Uiso 1 calc . .
H22C H 0.8614 0.1278 0.6208 0.131 Uiso 1 calc . .
C23 C 0.8089(5) 0.2991(9) 0.6712(3) 0.103(4) Uani 1 d . .
H23A H 0.8317 0.2463 0.6962 0.154 Uiso 1 calc . .
H23B H 0.7452 0.2894 0.6647 0.154 Uiso 1 calc . .
H23C H 0.8201 0.3675 0.6866 0.154 Uiso 1 calc . .
C24 C 0.9524(4) 0.3013(6) 0.6301(3) 0.063(2) Uani 1 d . .
H24A H 0.983 0.29 0.597 0.095 Uiso 1 calc . .
H24B H 0.9726 0.2506 0.6569 0.095 Uiso 1 calc . .
H24C H 0.9652 0.3709 0.6435 0.095 Uiso 1 calc . .
C25 C 0.8824(3) 0.4554(5) 0.4367(2) 0.0424(14) Uani 1 d . .
C26 C 0.9654(4) 0.3872(6) 0.4378(3) 0.065(2) Uani 1 d . .
H26A H 0.9488 0.3154 0.444 0.098 Uiso 1 calc . .
H26B H 1.0067 0.4102 0.4666 0.098 Uiso 1 calc . .
H26C H 0.9935 0.3927 0.4035 0.098 Uiso 1 calc . .
C27 C 0.8235(4) 0.4242(6) 0.3878(2) 0.0537(16) Uani 1 d . .
H27A H 0.857 0.4305 0.3555 0.08 Uiso 1 calc . .
H27B H 0.7719 0.4696 0.385 0.08 Uiso 1 calc . .
H27C H 0.8041 0.3528 0.3919 0.08 Uiso 1 calc . .
C28 C 0.9142(4) 0.5664(6) 0.4308(3) 0.0538(17) Uani 1 d . .
H28A H 0.9458 0.5881 0.4639 0.081 Uiso 1 calc . .
H28B H 0.8634 0.6117 0.4235 0.081 Uiso 1 calc . .
H28C H 0.9539 0.5705 0.4011 0.081 Uiso 1 calc . .
C29 C 0.7391(4) 0.8025(6) 0.3017(3) 0.058(2) Uani 1 d . .
C30 C 0.8005(4) 0.8472(7) 0.3460(3) 0.078(2) Uani 1 d . .
H30A H 0.797 0.9225 0.3453 0.117 Uiso 1 calc . .
H30B H 0.8613 0.8256 0.3404 0.117 Uiso 1 calc . .
H30C H 0.7827 0.8219 0.3808 0.117 Uiso 1 calc . .
C31 C 0.7528(5) 0.6860(6) 0.2964(3) 0.069(2) Uani 1 d . .
H31A H 0.7314 0.6512 0.3279 0.104 Uiso 1 calc . .
H31B H 0.8157 0.6715 0.2934 0.104 Uiso 1 calc . .
H31C H 0.72 0.661 0.2643 0.104 Uiso 1 calc . .
C32 C 0.7647(5) 0.8514(9) 0.2490(3) 0.097(3) Uani 1 d . .
H32A H 0.7234 0.8288 0.2201 0.145 Uiso 1 calc . .
H32B H 0.8246 0.83 0.2411 0.145 Uiso 1 calc . .
H32C H 0.7625 0.9266 0.2521 0.145 Uiso 1 calc . .
C33 C 0.4543(4) 0.9951(5) 0.2539(2) 0.0469(15) Uani 1 d . .
C34 C 0.4377(6) 0.9431(7) 0.1998(3) 0.080(3) Uani 1 d . .
H34A H 0.3982 0.8841 0.2037 0.119 Uiso 1 calc . .
H34B H 0.4939 0.9192 0.1865 0.119 Uiso 1 calc . .
H34C H 0.4105 0.9925 0.1745 0.119 Uiso 1 calc . .
C35 C 0.5110(7) 1.0923(7) 0.2466(5) 0.116(4) Uani 1 d . .
H35A H 0.4811 1.1381 0.2204 0.174 Uiso 1 calc . .
H35B H 0.5686 1.0724 0.2338 0.174 Uiso 1 calc . .
H35C H 0.5192 1.1282 0.2809 0.174 Uiso 1 calc . .
C36 C 0.3666(5) 1.0254(9) 0.2733(3) 0.095(3) Uani 1 d . .
H36A H 0.3311 0.9635 0.2787 0.143 Uiso 1 calc . .
H36B H 0.3363 1.07 0.2468 0.143 Uiso 1 calc . .
H36C H 0.3748 1.0626 0.3072 0.143 Uiso 1 calc . .
C37 C 0.6234(3) 0.5369(4) 0.5529(2) 0.0326(12) Uani 1 d . .
H37 H 0.606 0.5393 0.5888 0.039 Uiso 1 calc . .
Li1 Li 0.5993(7) 0.6079(8) 0.4385(4) 0.050(3) Uani 1 d . .
Li2 Li 0.7405(8) 0.7011(9) 0.4403(5) 0.062(3) Uani 1 d . .
N1 N 0.5707(3) 0.5742(3) 0.51763(17) 0.0322(10) Uani 1 d . .
N2 N 0.4959(3) 0.7073(4) 0.45004(18) 0.0354(10) Uani 1 d . .
O1 O 0.7228(2) 0.5682(3) 0.45794(15) 0.0396(9) Uani 1 d . .
O2 O 0.6488(2) 0.7199(3) 0.39270(14) 0.0385(9) Uani 1 d . .

loop_
_atom_site_aniso_label
_atom_site_aniso_U_11
_atom_site_aniso_U_22
_atom_site_aniso_U_33
_atom_site_aniso_U_23
_atom_site_aniso_U_13
_atom_site_aniso_U_12
C1C 0.187(10) 0.062(6) 0.164(9) 0.015(6) -0.086(7) -0.017(7)
C2C 0.138(8) 0.078(7) 0.153(9) 0.004(6) -0.040(6) -0.007(6)
C3C 0.104(6) 0.047(5) 0.123(7) 0.011(5) -0.057(5) -0.014(4)
C4C 0.118(7) 0.047(5) 0.147(8) 0.018(5) -0.033(5) -0.003(5)
C5C 0.152(9) 0.062(6) 0.151(8) 0.020(6) -0.096(6) -0.014(6)
C6C 0.190(10) 0.082(7) 0.136(9) 0.007(7) -0.080(7) -0.026(7)
C7C 0.129(9) 0.084(7) 0.174(10) 0.016(7) -0.011(7) 0.002(7)
C1D 0.260(13) 0.099(9) 0.131(9) 0.021(7) -0.055(8) -0.002(9)
C2D 0.209(11) 0.095(9) 0.126(9) 0.007(6) -0.028(7) 0.003(8)
C3D 0.137(7) 0.052(5) 0.094(6) 0.002(4) -0.039(5) -0.016(5)
C4D 0.164(8) 0.072(6) 0.124(8) 0.034(6) -0.040(6) -0.014(6)
C5D 0.210(11) 0.064(6) 0.130(8) 0.035(5) -0.074(7) -0.030(7)
C6D 0.214(11) 0.084(8) 0.133(9) -0.002(7) -0.084(8) -0.015(8)
C7D 0.226(14) 0.124(11) 0.164(11) 0.043(9) 0.000(9) 0.019(10)
O8A 0.076(3) 0.042(2) 0.075(3) 0.007(2) -0.026(2) -0.003(2)
C1A 0.101(14) 0.071(10) 0.15(2) -0.017(11) -0.078(18) 0.009(9)
C2A 0.103(15) 0.079(11) 0.141(15) -0.020(11) -0.051(11) -0.002(10)
C3A 0.124(18) 0.052(8) 0.178(19) -0.007(9) -0.075(16) -0.011(8)
C4A 0.092(13) 0.040(7) 0.114(15) 0.001(6) -0.039(12) 0.003(6)
O8B 0.076(3) 0.042(2) 0.075(3) 0.007(2) -0.026(2) -0.003(2)
C1B 0.069(12) 0.053(10) 0.063(11) 0.013(8) -0.031(10) -0.007(8)
C2B 0.10(2) 0.061(14) 0.14(2) 0.021(13) -0.049(18) -0.015(13)
C3B 0.103(17) 0.067(13) 0.14(2) 0.035(14) -0.045(16) -0.023(12)
C4B 0.082(15) 0.037(8) 0.054(13) -0.006(7) -0.003(10) 0.009(7)
O7A 0.078(3) 0.058(3) 0.077(3) 0.002(3) -0.016(3) 0.004(2)
C5A 0.104(11) 0.096(13) 0.107(14) -0.006(10) -0.052(11) 0.014(9)
C6A 0.141(15) 0.19(2) 0.22(3) 0.04(2) -0.092(18) -0.054(16)
C7A 0.127(13) 0.112(15) 0.19(2) -0.017(13) -0.025(11) -0.020(11)
C8A 0.122(15) 0.124(19) 0.19(2) 0.068(19) -0.053(15) -0.054(15)
O7B 0.078(3) 0.058(3) 0.077(3) 0.002(3) -0.016(3) 0.004(2)
C5B 0.086(11) 0.050(16) 0.10(2) 0.012(15) -0.020(11) -0.010(10)
C6B 0.083(11) 0.09(2) 0.15(3) 0.035(19) -0.005(11) -0.010(10)
C7B 0.113(15) 0.12(3) 0.18(4) 0.07(3) 0.003(14) 0.000(12)
C8B 0.108(14) 0.040(11) 0.089(18) 0.001(11) -0.005(12) 0.001(10)
O3A 0.106(4) 0.052(3) 0.072(3) -0.006(2) -0.017(3) 0.009(3)
C9A 0.24(3) 0.096(16) 0.082(10) -0.019(9) 0.013(10) -0.057(17)
C10A 0.21(3) 0.069(15) 0.134(19) -0.022(13) -0.040(18) -0.008(16)
C11A 0.13(2) 0.067(12) 0.149(19) -0.011(11) -0.024(16) -0.021(13)
C12A 0.046(11) 0.060(9) 0.109(15) 0.002(8) 0.027(9) -0.006(7)
O3B 0.106(4) 0.052(3) 0.072(3) -0.006(2) -0.017(3) 0.009(3)
C9B 0.104(12) 0.062(8) 0.066(7) 0.000(6) -0.030(7) -0.003(7)
C10B 0.129(16) 0.089(11) 0.089(10) -0.024(8) -0.005(9) -0.017(9)
C11B 0.17(2) 0.075(10) 0.128(13) -0.024(8) -0.018(12) 0.024(11)
C12B 0.23(3) 0.063(9) 0.124(13) 0.002(7) -0.032(13) 0.023(10)
O4A 0.131(5) 0.056(3) 0.082(3) 0.007(3) -0.026(3) 0.004(3)
C13A 0.129(7) 0.075(5) 0.080(5) 0.007(4) -0.031(5) -0.017(5)
C14A 0.163(12) 0.090(10) 0.097(7) -0.013(6) -0.016(7) -0.003(8)
C15A 0.178(15) 0.089(10) 0.129(8) -0.008(7) -0.017(9) 0.009(10)
C16A 0.183(19) 0.064(10) 0.109(7) -0.006(6) -0.035(8) 0.020(12)
O4B 0.131(5) 0.056(3) 0.082(3) 0.007(3) -0.026(3) 0.004(3)
C13B 0.129(7) 0.075(5) 0.080(5) 0.007(4) -0.031(5) -0.017(5)
C14B 0.163(12) 0.090(10) 0.097(7) -0.013(6) -0.016(7) -0.003(8)
C15B 0.178(15) 0.089(10) 0.129(8) -0.008(7) -0.017(9) 0.009(10)
C16B 0.183(19) 0.064(10) 0.109(7) -0.006(6) -0.035(8) 0.020(12)
C40 0.025(2) 0.029(3) 0.031(3) 0.001(2) 0.001(2) 0.002(2)
C41 0.029(3) 0.031(3) 0.033(3) 0.006(2) 0.004(2) 0.002(2)
C42 0.024(3) 0.040(3) 0.040(3) 0.006(2) 0.001(2) 0.005(2)
C43 0.029(3) 0.029(3) 0.039(3) 0.009(2) 0.001(2) -0.001(2)
C44 0.026(2) 0.034(3) 0.029(3) 0.005(2) 0.001(2) -0.003(2)
C45 0.025(2) 0.029(3) 0.031(3) 0.000(2) 0.002(2) -0.001(2)
C46 0.028(3) 0.038(3) 0.027(3) 0.004(2) 0.007(2) 0.002(2)
C47 0.026(3) 0.031(3) 0.032(3) 0.003(2) 0.005(2) -0.001(2)
C48 0.033(3) 0.034(3) 0.036(3) 0.008(2) 0.009(2) 0.005(2)
C49 0.036(3) 0.040(3) 0.042(3) 0.009(3) 0.017(2) 0.004(3)
C50 0.029(3) 0.047(4) 0.049(3) 0.009(3) 0.015(2) 0.011(3)
C51 0.029(3) 0.031(3) 0.042(3) 0.008(2) 0.010(2) 0.006(2)
C52 0.028(3) 0.027(3) 0.034(3) 0.006(2) 0.004(2) -0.002(2)
C53 0.021(2) 0.034(3) 0.037(3) 0.000(2) 0.001(2) 0.003(2)
C54 0.026(2) 0.030(3) 0.027(3) -0.003(2) 0.001(2) 0.003(2)
C55 0.031(3) 0.031(3) 0.029(3) 0.006(2) 0.005(2) 0.006(2)
C56 0.032(3) 0.043(3) 0.036(3) 0.010(3) 0.006(2) 0.008(3)
C57 0.035(3) 0.045(3) 0.038(3) 0.013(3) 0.009(2) 0.008(3)
C58 0.034(3) 0.039(3) 0.034(3) 0.003(2) 0.006(2) 0.009(3)
C59 0.033(3) 0.039(3) 0.028(3) 0.002(2) 0.001(2) 0.009(2)
C61 0.027(3) 0.045(3) 0.053(4) 0.018(3) 0.001(2) 0.005(2)
C62 0.066(5) 0.036(4) 0.098(6) 0.018(4) -0.013(4) 0.010(3)
C63 0.038(3) 0.069(5) 0.064(4) 0.026(4) -0.009(3) 0.002(3)
C64 0.044(4) 0.097(6) 0.059(4) 0.044(4) 0.016(3) 0.029(4)
C65 0.031(3) 0.054(4) 0.037(3) 0.010(3) 0.013(2) 0.009(3)
C66 0.038(3) 0.096(6) 0.047(4) 0.015(4) 0.016(3) 0.017(4)
C67 0.052(4) 0.064(4) 0.039(3) 0.004(3) 0.009(3) 0.012(3)
C68 0.038(3) 0.077(5) 0.052(4) 0.018(4) 0.013(3) -0.007(3)
C69 0.045(3) 0.057(4) 0.040(3) 0.019(3) 0.015(3) 0.016(3)
C70 0.062(5) 0.212(14) 0.149(9) 0.131(10) 0.035(6) 0.070(7)
C71 0.168(11) 0.060(6) 0.183(12) 0.037(7) -0.069(10) 0.028(7)
C72 0.154(10) 0.190(13) 0.052(5) 0.047(6) 0.015(5) 0.117(10)
C73 0.030(3) 0.066(4) 0.060(4) 0.032(3) 0.014(3) 0.005(3)
C74 0.026(3) 0.071(5) 0.089(5) 0.015(4) -0.001(3) 0.000(3)
C75 0.047(4) 0.092(6) 0.055(4) 0.005(4) 0.017(3) 0.023(4)
C76 0.041(4) 0.122(8) 0.110(7) 0.068(6) 0.031(4) 0.012(4)
Li3 0.041(5) 0.043(6) 0.043(5) 0.016(4) 0.007(4) 0.007(4)
Li4 0.070(7) 0.047(6) 0.043(6) 0.004(5) -0.008(5) 0.023(5)
N3 0.029(2) 0.027(2) 0.040(2) 0.0083(19) 0.0053(19) 0.0011(19)
N4 0.025(2) 0.029(2) 0.033(2) 0.0026(19) 0.0052(18) 0.0025(18)
O5 0.0310(19) 0.043(2) 0.036(2) 0.0122(17) 0.0063(16) 0.0082(17)
O6 0.0298(18) 0.039(2) 0.039(2) 0.0148(17) 0.0070(15) 0.0090(16)
C1 0.028(3) 0.031(3) 0.035(3) 0.004(2) 0.002(2) 0.000(2)
C2 0.030(3) 0.033(3) 0.040(3) 0.007(2) 0.002(2) 0.002(2)
C3 0.028(3) 0.037(3) 0.048(3) 0.009(3) -0.001(2) 0.005(2)
C4 0.030(3) 0.030(3) 0.048(3) 0.013(3) -0.003(2) -0.002(2)
C5 0.028(3) 0.035(3) 0.036(3) 0.013(2) -0.003(2) -0.004(2)
C6 0.027(3) 0.030(3) 0.032(3) 0.001(2) 0.001(2) -0.004(2)
C7 0.032(3) 0.030(3) 0.037(3) 0.004(2) 0.009(2) 0.001(2)
C8 0.042(3) 0.042(3) 0.040(3) 0.013(3) 0.011(3) 0.009(3)
C9 0.043(3) 0.049(4) 0.048(4) 0.015(3) 0.020(3) 0.010(3)
C10 0.035(3) 0.053(4) 0.054(4) 0.014(3) 0.018(3) 0.010(3)
C11 0.041(3) 0.036(3) 0.047(3) 0.010(3) 0.014(3) 0.012(3)
C12 0.034(3) 0.028(3) 0.034(3) 0.007(2) 0.005(2) 0.006(2)
C13 0.028(3) 0.039(3) 0.032(3) 0.008(2) 0.007(2) 0.008(2)
C14 0.030(3) 0.029(3) 0.030(3) 0.000(2) 0.003(2) 0.005(2)
C15 0.034(3) 0.034(3) 0.030(3) -0.002(2) 0.004(2) 0.010(2)
C16 0.040(3) 0.037(3) 0.027(3) 0.003(2) 0.002(2) 0.005(3)
C17 0.037(3) 0.048(4) 0.038(3) 0.016(3) 0.006(2) 0.005(3)
C18 0.035(3) 0.042(3) 0.038(3) 0.010(3) 0.002(2) 0.001(3)
C19 0.031(3) 0.029(3) 0.028(3) 0.003(2) 0.002(2) 0.001(2)
C21 0.042(3) 0.051(4) 0.065(4) 0.027(3) -0.004(3) 0.007(3)
C22 0.081(5) 0.047(5) 0.131(8) 0.038(5) -0.030(5) 0.004(4)
C23 0.070(5) 0.165(10) 0.076(5) 0.082(6) 0.034(4) 0.058(6)
C24 0.042(4) 0.077(5) 0.069(5) 0.024(4) -0.013(3) 0.009(3)
C25 0.031(3) 0.047(4) 0.050(4) 0.006(3) 0.012(3) 0.008(3)
C26 0.051(4) 0.083(6) 0.064(4) 0.005(4) 0.021(3) 0.027(4)
C27 0.056(4) 0.063(4) 0.043(3) 0.002(3) 0.009(3) 0.002(3)
C28 0.040(3) 0.068(5) 0.054(4) 0.011(3) 0.015(3) -0.009(3)
C29 0.029(3) 0.092(6) 0.054(4) 0.036(4) 0.012(3) 0.009(3)
C30 0.039(4) 0.102(7) 0.091(6) 0.031(5) -0.007(4) -0.008(4)
C31 0.061(4) 0.092(6) 0.056(4) 0.004(4) 0.015(3) 0.037(4)
C32 0.049(4) 0.158(9) 0.085(6) 0.066(6) 0.024(4) 0.020(5)
C33 0.048(3) 0.049(4) 0.045(3) 0.017(3) 0.005(3) 0.005(3)
C34 0.098(6) 0.095(6) 0.045(4) 0.011(4) -0.012(4) 0.041(5)
C35 0.108(7) 0.063(6) 0.172(11) 0.067(7) -0.053(7) -0.015(5)
C36 0.073(5) 0.137(8) 0.078(5) 0.062(6) 0.026(4) 0.066(6)
C37 0.032(3) 0.035(3) 0.031(3) 0.004(2) 0.007(2) 0.002(2)
Li1 0.055(6) 0.048(6) 0.048(6) 0.010(5) 0.008(5) 0.013(5)
Li2 0.062(7) 0.060(7) 0.061(7) 0.017(6) -0.015(5) -0.013(6)
N1 0.030(2) 0.032(2) 0.035(2) 0.0082(19) 0.0049(19) 0.0051(19)
N2 0.032(2) 0.036(3) 0.039(3) 0.010(2) 0.0088(19) 0.006(2)
O1 0.035(2) 0.046(2) 0.038(2) 0.0148(18) 0.0082(16) 0.0123(18)
O2 0.0305(19) 0.046(2) 0.039(2) 0.0147(18) 0.0037(16) 0.0081(17)

loop_
_atom_type_symbol
_atom_type_description
_atom_type_scat_dispersion_real
_atom_type_scat_dispersion_imag
_atom_type_scat_source
C C 0.0033 0.0016 'International Tables Vol C Tables 4.2.6.8 and 6.1.1.4'
H H 0 0 'International Tables Vol C Tables 4.2.6.8 and 6.1.1.4'
Li Li -0.0003 0.0001 'International Tables Vol C Tables 4.2.6.8 and 6.1.1.4'
N N 0.0061 0.0033 'International Tables Vol C Tables 4.2.6.8 and 6.1.1.4'
O O 0.0106 0.006 'International Tables Vol C Tables 4.2.6.8 and 6.1.1.4'

loop_
_geom_angle_atom_site_label_1
_geom_angle_atom_site_label_2
_geom_angle_atom_site_label_3
_geom_angle
C2C C1C C6C 120
C2C C1C H1C 120
C6C C1C H1C 120
C3C C2C C1C 120
C3C C2C H2C 120
C1C C2C H2C 120
C4C C3C C2C 120
C4C C3C H3C 120
C2C C3C H3C 120
C7C C4C C3C 121.8(8)
C7C C4C C5C 118.2(8)
C3C C4C C5C 120
C6C C5C C4C 120
C6C C5C H5C 120
C4C C5C H5C 120
C5C C6C C1C 120
C5C C6C H6C 120
C1C C6C H6C 120
C4C C7C H7C1 109.5
C4C C7C H7C2 109.5
H7C1 C7C H7C2 109.5
C4C C7C H7C3 109.5
H7C1 C7C H7C3 109.5
H7C2 C7C H7C3 109.5
C2D C1D C6D 120
C2D C1D H1D 120
C6D C1D H1D 120
C3D C2D C1D 120
C3D C2D H2D 120
C1D C2D H2D 120
C4D C3D C2D 120
C4D C3D H3D 120
C2D C3D H3D 120
C7D C4D C3D 117.6(11)
C7D C4D C5D 122.4(11)
C3D C4D C5D 120
C6D C5D C4D 120
C6D C5D H5D 120
C4D C5D H5D 120
C5D C6D C1D 120
C5D C6D H6D 120
C1D C6D H6D 120
C4D C7D H7D1 109.5
C4D C7D H7D2 109.5
H7D1 C7D H7D2 109.5
C4D C7D H7D3 109.5
H7D1 C7D H7D3 109.5
H7D2 C7D H7D3 109.5
C1A O8A C4A 109.0(11)
C1A O8A Li3 127.3(11)
C4A O8A Li3 118.0(11)
O8A C1A C2A 106.9(19)
O8A C1A H1A1 110.3
C2A C1A H1A1 110.3
O8A C1A H1A2 110.3
C2A C1A H1A2 110.3
H1A1 C1A H1A2 108.6
C1A C2A C3A 102.6(14)
C1A C2A H2A1 111.2
C3A C2A H2A1 111.2
C1A C2A H2A2 111.2
C3A C2A H2A2 111.2
H2A1 C2A H2A2 109.2
C2A C3A C4A 108.3(13)
C2A C3A H3A1 110
C4A C3A H3A1 110
C2A C3A H3A2 110
C4A C3A H3A2 110
H3A1 C3A H3A2 108.4
O8A C4A C3A 103.5(12)
O8A C4A H4A1 111.1
C3A C4A H4A1 111.1
O8A C4A H4A2 111.1
C3A C4A H4A2 111.1
H4A1 C4A H4A2 109
C2B C1B H1B1 109.5
C2B C1B H1B2 109.5
H1B1 C1B H1B2 108.1
C1B C2B C3B 104.2(18)
C1B C2B H2B1 110.9
C3B C2B H2B1 110.9
C1B C2B H2B2 110.9
C3B C2B H2B2 110.9
H2B1 C2B H2B2 108.9
C2B C3B C4B 106.3(18)
C2B C3B H3B1 110.5
C4B C3B H3B1 110.5
C2B C3B H3B2 110.5
C4B C3B H3B2 110.5
H3B1 C3B H3B2 108.7
C3B C4B H4B1 111
C3B C4B H4B2 111
H4B1 C4B H4B2 109
C5A O7A C8A 108.9(12)
C5A O7A Li4 121.7(13)
C8A O7A Li4 118.0(14)
O7A C5A C6A 104.5(14)
O7A C5A H5A1 110.9
C6A C5A H5A1 110.9
O7A C5A H5A2 110.9
C6A C5A H5A2 110.9
H5A1 C5A H5A2 108.9
C7A C6A C5A 109.9(15)
C7A C6A H6A1 109.7
C5A C6A H6A1 109.7
C7A C6A H6A2 109.7
C5A C6A H6A2 109.7
H6A1 C6A H6A2 108.2
C8A C7A C6A 106.5(17)
C8A C7A H7A1 110.4
C6A C7A H7A1 110.4
C8A C7A H7A2 110.4
C6A C7A H7A2 110.4
H7A1 C7A H7A2 108.6
C7A C8A O7A 109.6(17)
C7A C8A H8A1 109.8
O7A C8A H8A1 109.8
C7A C8A H8A2 109.8
O7A C8A H8A2 109.8
H8A1 C8A H8A2 108.2
C6B C5B H5B1 110.7
C6B C5B H5B2 110.7
H5B1 C5B H5B2 108.8
C5B C6B C7B 107(2)
C5B C6B H6B1 110.2
C7B C6B H6B1 110.2
C5B C6B H6B2 110.2
C7B C6B H6B2 110.2
H6B1 C6B H6B2 108.5
C8B C7B C6B 107(2)
C8B C7B H7B1 110.4
C6B C7B H7B1 110.4
C8B C7B H7B2 110.4
C6B C7B H7B2 110.4
H7B1 C7B H7B2 108.6
C7B C8B H8B1 109.7
C7B C8B H8B2 109.7
H8B1 C8B H8B2 108.2
C12A O3A C9A 93.0(19)
C12A O3A Li1 123.6(10)
C9A O3A Li1 119.9(12)
O3A C9A C10A 93(2)
O3A C9A H9A1 113.1
C10A C9A H9A1 113.1
O3A C9A H9A2 113.1
C10A C9A H9A2 113.1
H9A1 C9A H9A2 110.5
C11A C10A C9A 97(2)
C11A C10A H10A 112.4
C9A C10A H10A 112.4
C11A C10A H10B 112.4
C9A C10A H10B 112.4
H10A C10A H10B 110
C10A C11A C12A 105.4(18)
C10A C11A H11A 110.7
C12A C11A H11A 110.7
C10A C11A H11B 110.7
C12A C11A H11B 110.7
H11A C11A H11B 108.8
O3A C12A C11A 100.7(16)
O3A C12A H12A 111.6
C11A C12A H12A 111.6
O3A C12A H12B 111.6
C11A C12A H12B 111.6
H12A C12A H12B 109.4
C10B C9B H9B1 110.9
C10B C9B H9B2 110.9
H9B1 C9B H9B2 108.9
C11B C10B C9B 103.9(13)
C11B C10B H10C 111
C9B C10B H10C 111
C11B C10B H10D 111
C9B C10B H10D 111
H10C C10B H10D 109
C10B C11B C12B 105.1(18)
C10B C11B H11C 110.7
C12B C11B H11C 110.7
C10B C11B H11D 110.7
C12B C11B H11D 110.7
H11C C11B H11D 108.8
C11B C12B H12C 111
C11B C12B H12D 111
H12C C12B H12D 109
C13A O4A C16A 103.5(19)
C13A O4A Li2 122(4)
C16A O4A Li2 125.8(14)
O4A C13A C14A 105(3)
O4A C13A H13A 110.6
C14A C13A H13A 110.6
O4A C13A H13B 110.6
C14A C13A H13B 110.6
H13A C13A H13B 108.8
C13A C14A C15A 91(3)
C13A C14A H14A 113.6
C15A C14A H14A 113.6
C13A C14A H14B 113.6
C15A C14A H14B 113.6
H14A C14A H14B 110.8
C16A C15A C14A 107(2)
C16A C15A H15A 110.2
C14A C15A H15A 110.2
C16A C15A H15B 110.2
C14A C15A H15B 110.2
H15A C15A H15B 108.5
C15A C16A O4A 108.2(17)
C15A C16A H16A 110.1
O4A C16A H16A 110.1
C15A C16A H16B 110.1
O4A C16A H16B 110.1
H16A C16A H16B 108.4
C14B C13B H13C 110.6
C14B C13B H13D 110.6
H13C C13B H13D 108.7
C13B C14B C15B 94(3)
C13B C14B H14C 112.8
C15B C14B H14C 112.8
C13B C14B H14D 112.8
C15B C14B H14D 112.8
H14C C14B H14D 110.3
C16B C15B C14B 108(2)
C16B C15B H15C 110.1
C14B C15B H15C 110.1
C16B C15B H15D 110.1
C14B C15B H15D 110.1
H15C C15B H15D 108.4
C15B C16B H16C 110.3
C15B C16B H16D 110.3
H16C C16B H16D 108.6
O5 C40 C41 122.5(4)
O5 C40 C45 120.8(4)
C41 C40 C45 116.7(4)
C42 C41 C40 119.6(5)
C42 C41 C65 120.5(4)
C40 C41 C65 119.8(4)
C43 C42 C41 124.4(5)
C43 C42 H42 117.8
C41 C42 H42 117.8
C44 C43 C42 116.0(5)
C44 C43 C61 123.5(5)
C42 C43 C61 120.5(5)
C43 C44 C45 123.0(5)
C43 C44 H44 118.5
C45 C44 H44 118.5
C44 C45 C40 120.1(4)
C44 C45 C46 116.3(4)
C40 C45 C46 123.6(4)
N3 C46 C45 125.6(5)
N3 C46 H46 117.2
C45 C46 H46 117.2
C48 C47 C52 119.6(4)
C48 C47 N3 125.6(5)
C52 C47 N3 114.8(4)
C49 C48 C47 120.5(5)
C49 C48 H48 119.7
C47 C48 H48 119.7
C48 C49 C50 119.9(5)
C48 C49 H49 120.1
C50 C49 H49 120.1
C51 C50 C49 120.6(5)
C51 C50 H50 119.7
C49 C50 H50 119.7
C50 C51 C52 120.4(5)
C50 C51 H51 119.8
C52 C51 H51 119.8
C51 C52 N4 124.2(4)
C51 C52 C47 119.0(5)
N4 C52 C47 116.7(4)
N4 C53 C54 125.5(4)
N4 C53 H53 117.3
C54 C53 H53 117.3
C59 C54 C55 119.9(5)
C59 C54 C53 116.7(4)
C55 C54 C53 123.2(4)
O6 C55 C54 121.2(4)
O6 C55 C56 121.5(4)
C54 C55 C56 117.4(4)
C57 C56 C55 119.0(5)
C57 C56 C73 120.6(5)
C55 C56 C73 120.4(5)
C56 C57 C58 123.8(5)
C56 C57 H57 118.1
C58 C57 H57 118.1
C59 C58 C57 115.9(5)
C59 C58 C69 124.1(5)
C57 C58 C69 120.0(5)
C58 C59 C54 123.7(5)
C58 C59 H59 118.1
C54 C59 H59 118.1
C63 C61 C43 110.9(5)
C63 C61 C64 108.0(5)
C43 C61 C64 112.2(5)
C63 C61 C62 108.5(5)
C43 C61 C62 108.2(5)
C64 C61 C62 109.0(6)
C61 C62 H62A 109.5
C61 C62 H62B 109.5
H62A C62 H62B 109.5
C61 C62 H62C 109.5
H62A C62 H62C 109.5
H62B C62 H62C 109.5
C61 C63 H63A 109.5
C61 C63 H63B 109.5
H63A C63 H63B 109.5
C61 C63 H63C 109.5
H63A C63 H63C 109.5
H63B C63 H63C 109.5
C61 C64 H64A 109.5
C61 C64 H64B 109.5
H64A C64 H64B 109.5
C61 C64 H64C 109.5
H64A C64 H64C 109.5
H64B C64 H64C 109.5
C68 C65 C67 110.8(5)
C68 C65 C66 106.3(5)
C67 C65 C66 107.4(5)
C68 C65 C41 110.2(5)
C67 C65 C41 109.7(5)
C66 C65 C41 112.4(4)
C65 C66 H66A 109.5
C65 C66 H66B 109.5
H66A C66 H66B 109.5
C65 C66 H66C 109.5
H66A C66 H66C 109.5
H66B C66 H66C 109.5
C65 C67 H67A 109.5
C65 C67 H67B 109.5
H67A C67 H67B 109.5
C65 C67 H67C 109.5
H67A C67 H67C 109.5
H67B C67 H67C 109.5
C65 C68 H68A 109.5
C65 C68 H68B 109.5
H68A C68 H68B 109.5
C65 C68 H68C 109.5
H68A C68 H68C 109.5
H68B C68 H68C 109.5
C70 C69 C72 108.1(8)
C70 C69 C71 108.2(9)
C72 C69 C71 108.9(9)
C70 C69 C58 113.2(5)
C72 C69 C58 109.8(5)
C71 C69 C58 108.6(6)
C69 C70 H70A 109.5
C69 C70 H70B 109.5
H70A C70 H70B 109.5
C69 C70 H70C 109.5
H70A C70 H70C 109.5
H70B C70 H70C 109.5
C69 C71 H71A 109.5
C69 C71 H71B 109.5
H71A C71 H71B 109.5
C69 C71 H71C 109.5
H71A C71 H71C 109.5
H71B C71 H71C 109.5
C69 C72 H72A 109.5
C69 C72 H72B 109.5
H72A C72 H72B 109.5
C69 C72 H72C 109.5
H72A C72 H72C 109.5
H72B C72 H72C 109.5
C74 C73 C75 111.2(6)
C74 C73 C76 107.2(6)
C75 C73 C76 107.5(6)
C74 C73 C56 109.9(5)
C75 C73 C56 109.2(6)
C76 C73 C56 111.8(5)
C73 C74 H74A 109.5
C73 C74 H74B 109.5
H74A C74 H74B 109.5
C73 C74 H74C 109.5
H74A C74 H74C 109.5
H74B C74 H74C 109.5
C73 C75 H75A 109.5
C73 C75 H75B 109.5
H75A C75 H75B 109.5
C73 C75 H75C 109.5
H75A C75 H75C 109.5
H75B C75 H75C 109.5
C73 C76 H76A 109.5
C73 C76 H76B 109.5
H76A C76 H76B 109.5
C73 C76 H76C 109.5
H76A C76 H76C 109.5
H76B C76 H76C 109.5
O8A Li3 O6 109.5(5)
O8A Li3 O5 112.5(5)
O6 Li3 O5 87.3(4)
O8A Li3 N3 100.6(5)
O6 Li3 N3 149.5(6)
O5 Li3 N3 85.7(4)
O8A Li3 N4 105.8(5)
O6 Li3 N4 87.9(4)
O5 Li3 N4 140.8(6)
N3 Li3 N4 79.1(4)
O8A Li3 Li4 137.2(6)
O6 Li3 Li4 46.9(3)
O5 Li3 Li4 45.8(3)
N3 Li3 Li4 111.3(5)
N4 Li3 Li4 107.6(5)
O5 Li4 O6 99.3(6)
O5 Li4 O7A 122.4(7)
O6 Li4 O7A 121.9(6)
O5 Li4 Li3 53.5(4)
O6 Li4 Li3 52.6(4)
O7A Li4 Li3 123.4(6)
C46 N3 C47 122.0(4)
C46 N3 Li3 122.6(4)
C47 N3 Li3 112.8(4)
C53 N4 C52 121.9(4)
C53 N4 Li3 125.5(4)
C52 N4 Li3 112.4(4)
C40 O5 Li4 150.3(5)
C40 O5 Li3 126.3(4)
Li4 O5 Li3 80.6(5)
C55 O6 Li4 138.7(5)
C55 O6 Li3 127.6(4)
Li4 O6 Li3 80.5(5)
O1 C1 C2 121.9(5)
O1 C1 C6 121.5(4)
C2 C1 C6 116.6(5)
C3 C2 C1 119.2(5)
C3 C2 C25 120.9(5)
C1 C2 C25 119.9(4)
C2 C3 C4 124.0(5)
C2 C3 H3 118
C4 C3 H3 118
C5 C4 C3 116.5(5)
C5 C4 C21 123.7(5)
C3 C4 C21 119.7(5)
C4 C5 C6 122.7(5)
C4 C5 H5 118.7
C6 C5 H5 118.7
C5 C6 C1 120.7(5)
C5 C6 C37 116.7(5)
C1 C6 C37 122.6(4)
C12 C7 C8 119.4(5)
C12 C7 N1 116.2(4)
C8 C7 N1 124.3(5)
C9 C8 C7 120.5(5)
C9 C8 H8 119.7
C7 C8 H8 119.7
C10 C9 C8 119.7(5)
C10 C9 H9 120.1
C8 C9 H9 120.1
C9 C10 C11 121.0(5)
C9 C10 H10 119.5
C11 C10 H10 119.5
C10 C11 C12 119.6(5)
C10 C11 H11 120.2
C12 C11 H11 120.2
C7 C12 C11 119.7(5)
C7 C12 N2 115.4(4)
C11 C12 N2 124.8(5)
N2 C13 C14 126.0(5)
N2 C13 H13 117
C14 C13 H13 117
C15 C14 C19 120.0(5)
C15 C14 C13 115.7(4)
C19 C14 C13 124.2(4)
C16 C15 C14 123.5(5)
C16 C15 H15 118.3
C14 C15 H15 118.3
C15 C16 C17 115.8(5)
C15 C16 C33 123.3(5)
C17 C16 C33 120.9(5)
C18 C17 C16 124.8(5)
C18 C17 H17 117.6
C16 C17 H17 117.6
C17 C18 C19 118.8(5)
C17 C18 C29 120.6(5)
C19 C18 C29 120.5(5)
O2 C19 C18 122.3(4)
O2 C19 C14 120.7(4)
C18 C19 C14 117.1(4)
C24 C21 C23 108.8(6)
C24 C21 C4 112.2(5)
C23 C21 C4 111.8(5)
C24 C21 C22 107.0(6)
C23 C21 C22 109.6(7)
C4 C21 C22 107.3(6)
C21 C22 H22A 109.5
C21 C22 H22B 109.5
H22A C22 H22B 109.5
C21 C22 H22C 109.5
H22A C22 H22C 109.5
H22B C22 H22C 109.5
C21 C23 H23A 109.5
C21 C23 H23B 109.5
H23A C23 H23B 109.5
C21 C23 H23C 109.5
H23A C23 H23C 109.5
H23B C23 H23C 109.5
C21 C24 H24A 109.5
C21 C24 H24B 109.5
H24A C24 H24B 109.5
C21 C24 H24C 109.5
H24A C24 H24C 109.5
H24B C24 H24C 109.5
C28 C25 C27 110.2(5)
C28 C25 C26 106.3(5)
C27 C25 C26 107.9(5)
C28 C25 C2 109.6(5)
C27 C25 C2 110.4(5)
C26 C25 C2 112.3(5)
C25 C26 H26A 109.5
C25 C26 H26B 109.5
H26A C26 H26B 109.5
C25 C26 H26C 109.5
H26A C26 H26C 109.5
H26B C26 H26C 109.5
C25 C27 H27A 109.5
C25 C27 H27B 109.5
H27A C27 H27B 109.5
C25 C27 H27C 109.5
H27A C27 H27C 109.5
H27B C27 H27C 109.5
C25 C28 H28A 109.5
C25 C28 H28B 109.5
H28A C28 H28B 109.5
C25 C28 H28C 109.5
H28A C28 H28C 109.5
H28B C28 H28C 109.5
C30 C29 C32 107.3(7)
C30 C29 C31 110.9(6)
C32 C29 C31 106.9(7)
C30 C29 C18 108.8(6)
C32 C29 C18 112.3(5)
C31 C29 C18 110.5(6)
C29 C30 H30A 109.5
C29 C30 H30B 109.5
H30A C30 H30B 109.5
C29 C30 H30C 109.5
H30A C30 H30C 109.5
H30B C30 H30C 109.5
C29 C31 H31A 109.5
C29 C31 H31B 109.5
H31A C31 H31B 109.5
C29 C31 H31C 109.5
H31A C31 H31C 109.5
H31B C31 H31C 109.5
C29 C32 H32A 109.5
C29 C32 H32B 109.5
H32A C32 H32B 109.5
C29 C32 H32C 109.5
H32A C32 H32C 109.5
H32B C32 H32C 109.5
C36 C33 C34 107.1(7)
C36 C33 C16 113.4(5)
C34 C33 C16 108.8(5)
C36 C33 C35 109.5(8)
C34 C33 C35 109.0(7)
C16 C33 C35 109.0(5)
C33 C34 H34A 109.5
C33 C34 H34B 109.5
H34A C34 H34B 109.5
C33 C34 H34C 109.5
H34A C34 H34C 109.5
H34B C34 H34C 109.5
C33 C35 H35A 109.5
C33 C35 H35B 109.5
H35A C35 H35B 109.5
C33 C35 H35C 109.5
H35A C35 H35C 109.5
H35B C35 H35C 109.5
C33 C36 H36A 109.5
C33 C36 H36B 109.5
H36A C36 H36B 109.5
C33 C36 H36C 109.5
H36A C36 H36C 109.5
H36B C36 H36C 109.5
N1 C37 C6 125.8(5)
N1 C37 H37 117.1
C6 C37 H37 117.1
O1 Li1 O3A 109.6(5)
O1 Li1 O2 87.3(4)
O3A Li1 O2 109.7(5)
O1 Li1 N2 147.7(7)
O3A Li1 N2 102.4(5)
O2 Li1 N2 86.3(4)
O1 Li1 N1 87.1(4)
O3A Li1 N1 107.7(5)
O2 Li1 N1 141.9(6)
N2 Li1 N1 78.7(4)
O1 Li1 Li2 46.4(4)
O3A Li1 Li2 135.0(6)
O2 Li1 Li2 46.3(4)
N2 Li1 Li2 111.0(6)
N1 Li1 Li2 107.7(5)
O1 Li2 O2 99.9(6)
O1 Li2 O4A 122.8(6)
O2 Li2 O4A 120.3(7)
O1 Li2 Li1 52.7(4)
O2 Li2 Li1 53.9(4)
O4A Li2 Li1 122.6(7)
C37 N1 C7 121.5(4)
C37 N1 Li1 126.2(5)
C7 N1 Li1 111.9(4)
C13 N2 C12 121.8(4)
C13 N2 Li1 123.2(5)
C12 N2 Li1 113.3(4)
C1 O1 Li2 136.7(5)
C1 O1 Li1 129.3(4)
Li2 O1 Li1 80.9(5)
C19 O2 Li2 148.2(5)
C19 O2 Li1 127.1(4)
Li2 O2 Li1 79.8(5)

loop_
_geom_bond_atom_site_label_1
_geom_bond_atom_site_label_2
_geom_bond_distance
C1C C2C 1.39
C1C C6C 1.39
C1C H1C 0.95
C2C C3C 1.39
C2C H2C 0.95
C3C C4C 1.39
C3C H3C 0.95
C4C C7C 1.332(14)
C4C C5C 1.39
C5C C6C 1.39
C5C H5C 0.95
C6C H6C 0.95
C7C H7C1 0.98
C7C H7C2 0.98
C7C H7C3 0.98
C1D C2D 1.39
C1D C6D 1.39
C1D H1D 0.95
C2D C3D 1.39
C2D H2D 0.95
C3D C4D 1.39
C3D H3D 0.95
C4D C7D 1.309(17)
C4D C5D 1.39
C5D C6D 1.39
C5D H5D 0.95
C6D H6D 0.95
C7D H7D1 0.98
C7D H7D2 0.98
C7D H7D3 0.98
O8A C1A 1.404(15)
O8A C4A 1.426(14)
O8A Li3 1.974(11)
C1A C2A 1.43(2)
C1A H1A1 0.99
C1A H1A2 0.99
C2A C3A 1.43(2)
C2A H2A1 0.99
C2A H2A2 0.99
C3A C4A 1.469(19)
C3A H3A1 0.99
C3A H3A2 0.99
C4A H4A1 0.99
C4A H4A2 0.99
C1B C2B 1.41(2)
C1B H1B1 0.99
C1B H1B2 0.99
C2B C3B 1.45(2)
C2B H2B1 0.99
C2B H2B2 0.99
C3B C4B 1.46(2)
C3B H3B1 0.99
C3B H3B2 0.99
C4B H4B1 0.99
C4B H4B2 0.99
O7A C5A 1.428(13)
O7A C8A 1.443(16)
O7A Li4 1.894(13)
C5A C6A 1.48(3)
C5A H5A1 0.99
C5A H5A2 0.99
C6A C7A 1.43(3)
C6A H6A1 0.99
C6A H6A2 0.99
C7A C8A 1.41(2)
C7A H7A1 0.99
C7A H7A2 0.99
C8A H8A1 0.99
C8A H8A2 0.99
C5B C6B 1.46(3)
C5B H5B1 0.99
C5B H5B2 0.99
C6B C7B 1.47(3)
C6B H6B1 0.99
C6B H6B2 0.99
C7B C8B 1.40(3)
C7B H7B1 0.99
C7B H7B2 0.99
C8B H8B1 0.99
C8B H8B2 0.99
O3A C12A 1.444(18)
O3A C9A 1.46(2)
O3A Li1 1.995(13)
C9A C10A 1.61(3)
C9A H9A1 0.99
C9A H9A2 0.99
C10A C11A 1.43(3)
C10A H10A 0.99
C10A H10B 0.99
C11A C12A 1.53(2)
C11A H11A 0.99
C11A H11B 0.99
C12A H12A 0.99
C12A H12B 0.99
C9B C10B 1.58(2)
C9B H9B1 0.99
C9B H9B2 0.99
C10B C11B 1.40(2)
C10B H10C 0.99
C10B H10D 0.99
C11B C12B 1.51(2)
C11B H11C 0.99
C11B H11D 0.99
C12B H12C 0.99
C12B H12D 0.99
O4A C13A 1.440(18)
O4A C16A 1.512(19)
O4A Li2 1.918(13)
C13A C14A 1.49(4)
C13A H13A 0.99
C13A H13B 0.99
C14A C15A 1.68(3)
C14A H14A 0.99
C14A H14B 0.99
C15A C16A 1.27(2)
C15A H15A 0.99
C15A H15B 0.99
C16A H16A 0.99
C16A H16B 0.99
C13B C14B 1.47(4)
C13B H13C 0.99
C13B H13D 0.99
C14B C15B 1.69(2)
C14B H14C 0.99
C14B H14D 0.99
C15B C16B 1.22(2)
C15B H15C 0.99
C15B H15D 0.99
C16B H16C 0.99
C16B H16D 0.99
C40 O5 1.301(6)
C40 C41 1.419(7)
C40 C45 1.440(7)
C41 C42 1.391(7)
C41 C65 1.553(7)
C42 C43 1.390(7)
C42 H42 0.95
C43 C44 1.382(7)
C43 C61 1.529(7)
C44 C45 1.404(7)
C44 H44 0.95
C45 C46 1.455(7)
C46 N3 1.267(6)
C46 H46 0.95
C47 C48 1.404(7)
C47 C52 1.411(7)
C47 N3 1.421(6)
C48 C49 1.385(7)
C48 H48 0.95
C49 C50 1.389(8)
C49 H49 0.95
C50 C51 1.386(7)
C50 H50 0.95
C51 C52 1.406(7)
C51 H51 0.95
C52 N4 1.409(6)
C53 N4 1.277(6)
C53 C54 1.454(7)
C53 H53 0.95
C54 C59 1.405(7)
C54 C55 1.424(7)
C55 O6 1.304(6)
C55 C56 1.427(7)
C56 C57 1.391(7)
C56 C73 1.548(7)
C57 C58 1.418(7)
C57 H57 0.95
C58 C59 1.356(8)
C58 C69 1.530(8)
C59 H59 0.95
C61 C63 1.526(8)
C61 C64 1.530(9)
C61 C62 1.532(10)
C62 H62A 0.98
C62 H62B 0.98
C62 H62C 0.98
C63 H63A 0.98
C63 H63B 0.98
C63 H63C 0.98
C64 H64A 0.98
C64 H64B 0.98
C64 H64C 0.98
C65 C68 1.523(9)
C65 C67 1.531(9)
C65 C66 1.549(8)
C66 H66A 0.98
C66 H66B 0.98
C66 H66C 0.98
C67 H67A 0.98
C67 H67B 0.98
C67 H67C 0.98
C68 H68A 0.98
C68 H68B 0.98
C68 H68C 0.98
C69 C70 1.468(10)
C69 C72 1.496(10)
C69 C71 1.523(13)
C70 H70A 0.98
C70 H70B 0.98
C70 H70C 0.98
C71 H71A 0.98
C71 H71B 0.98
C71 H71C 0.98
C72 H72A 0.98
C72 H72B 0.98
C72 H72C 0.98
C73 C74 1.515(10)
C73 C75 1.536(11)
C73 C76 1.538(9)
C74 H74A 0.98
C74 H74B 0.98
C74 H74C 0.98
C75 H75A 0.98
C75 H75B 0.98
C75 H75C 0.98
C76 H76A 0.98
C76 H76B 0.98
C76 H76C 0.98
Li3 O6 1.986(10)
Li3 O5 2.008(10)
Li3 N3 2.071(10)
Li3 N4 2.074(10)
Li3 Li4 2.465(15)
Li4 O5 1.792(10)
Li4 O6 1.824(11)
C1 O1 1.301(6)
C1 C2 1.431(7)
C1 C6 1.437(7)
C2 C3 1.394(7)
C2 C25 1.548(8)
C3 C4 1.399(8)
C3 H3 0.95
C4 C5 1.372(8)
C4 C21 1.533(8)
C5 C6 1.401(7)
C5 H5 0.95
C6 C37 1.456(7)
C7 C12 1.402(7)
C7 C8 1.411(7)
C7 N1 1.419(7)
C8 C9 1.386(8)
C8 H8 0.95
C9 C10 1.385(8)
C9 H9 0.95
C10 C11 1.397(8)
C10 H10 0.95
C11 C12 1.404(7)
C11 H11 0.95
C12 N2 1.419(7)
C13 N2 1.278(7)
C13 C14 1.448(7)
C13 H13 0.95
C14 C15 1.402(7)
C14 C19 1.430(7)
C15 C16 1.369(7)
C15 H15 0.95
C16 C17 1.392(8)
C16 C33 1.532(8)
C17 C18 1.391(7)
C17 H17 0.95
C18 C19 1.428(7)
C18 C29 1.546(8)
C19 O2 1.303(6)
C21 C24 1.505(9)
C21 C23 1.512(10)
C21 C22 1.565(11)
C22 H22A 0.98
C22 H22B 0.98
C22 H22C 0.98
C23 H23A 0.98
C23 H23B 0.98
C23 H23C 0.98
C24 H24A 0.98
C24 H24B 0.98
C24 H24C 0.98
C25 C28 1.529(9)
C25 C27 1.536(9)
C25 C26 1.539(8)
C26 H26A 0.98
C26 H26B 0.98
C26 H26C 0.98
C27 H27A 0.98
C27 H27B 0.98
C27 H27C 0.98
C28 H28A 0.98
C28 H28B 0.98
C28 H28C 0.98
C29 C30 1.530(10)
C29 C32 1.532(9)
C29 C31 1.533(11)
C30 H30A 0.98
C30 H30B 0.98
C30 H30C 0.98
C31 H31A 0.98
C31 H31B 0.98
C31 H31C 0.98
C32 H32A 0.98
C32 H32B 0.98
C32 H32C 0.98
C33 C36 1.491(9)
C33 C34 1.526(10)
C33 C35 1.543(11)
C34 H34A 0.98
C34 H34B 0.98
C34 H34C 0.98
C35 H35A 0.98
C35 H35B 0.98
C35 H35C 0.98
C36 H36A 0.98
C36 H36B 0.98
C36 H36C 0.98
C37 N1 1.262(6)
C37 H37 0.95
Li1 O1 1.984(11)
Li1 O2 2.019(11)
Li1 N2 2.063(11)
Li1 N1 2.095(11)
Li1 Li2 2.460(16)
Li2 O1 1.804(12)
Li2 O2 1.806(11)
